data_4342441
loop_
_publ_author_name
'Nordheider, Andreas'
'Hupf, Emanuel'
'Chalmers, Brian A.'
'Knight, Fergus R.'
'B\"uhl, Michael'
'Mebs, Stefan'
'Ch\;eci\'nska, Lilianna'
'Lork, Enno'
'Camacho, Paula Sanz'
'Ashbrook, Sharon E.'
'Athukorala Arachchige, Kasun S.'
'Cordes, David B.'
'Slawin, Alexandra M. Z.'
'Beckmann, Jens'
'Woollins, J. Derek'

_publ_section_title
;
 Peri-Substituted Phosphorus-Tellurium Systems-An Experimental and
 Theoretical Investigation of the P&#x00B7;&#x00B7;&#x00B7;Te
 through-Space Interaction.
;
_journal_issue 5
_journal_name_full 'Inorganic chemistry'
_journal_page_first 2435
_journal_paper_doi 10.1021/ic503056z
_journal_volume 54
_journal_year 2015
_chemical_formula_moiety 'C27 H33 Au Br P Te'
_chemical_formula_sum 'C27 H33 Au Br P Te'
_chemical_formula_weight 793.00
_space_group_IT_number 2
_symmetry_cell_setting triclinic
_symmetry_Int_Tables_number 2
_symmetry_space_group_name_Hall '-P 1'
_symmetry_space_group_name_H-M 'P -1'
_atom_sites_solution_hydrogens geom
_atom_sites_solution_primary direct
_atom_sites_solution_secondary difmap
_cell_angle_alpha 87.835(6)
_cell_angle_beta 73.923(6)
_cell_angle_gamma 82.403(6)
_cell_formula_units_Z 4
_cell_length_a 11.8160(10)
_cell_length_b 15.6910(17)
_cell_length_c 16.4486(16)
_cell_measurement_reflns_used 4225
_cell_measurement_temperature 173
_cell_measurement_theta_max 25.35
_cell_measurement_theta_min 1.81
_cell_volume 2904.7(5)
_computing_cell_refinement 'CrystalClear-SM Expert 2.1 b29'
_computing_data_collection 'CrystalClear-SM Expert 2.1 b29 (Rigaku, 2013)'
_computing_data_reduction 'CrystalClear-SM Expert 2.1 b29'
_computing_molecular_graphics 'CrystalStructure 4.1'
_computing_publication_material 'CrystalStructure 4.1 (Rigaku, 2013)'
_computing_structure_refinement 'SHELXL-2013 (Sheldrick, 2013)'
_computing_structure_solution 'DIRDIF99-PATTY (Gould, et al., 1999)'
_diffrn_ambient_temperature 173
_diffrn_detector_area_resol_mean 5.811
_diffrn_measured_fraction_theta_full 0.987
_diffrn_measured_fraction_theta_max 0.987
_diffrn_measurement_device_type 'Rigaku XtaLAB P200'
_diffrn_measurement_method \w
_diffrn_radiation_type 'Mo K\a'
_diffrn_radiation_wavelength 0.71075
_diffrn_reflns_av_R_equivalents 0.1227
_diffrn_reflns_limit_h_max 14
_diffrn_reflns_limit_h_min -13
_diffrn_reflns_limit_k_max 18
_diffrn_reflns_limit_k_min -18
_diffrn_reflns_limit_l_max 19
_diffrn_reflns_limit_l_min -19
_diffrn_reflns_number 35781
_diffrn_reflns_theta_full 25.42
_diffrn_reflns_theta_max 25.42
_diffrn_reflns_theta_min 1.81
_diffrn_standards_number 0
_exptl_absorpt_coefficient_mu 7.514
_exptl_absorpt_correction_T_max 0.860
_exptl_absorpt_correction_T_min 0.680
_exptl_absorpt_correction_type multi-scan
_exptl_absorpt_process_details 'REQAB (Rigaku, 1998)'
_exptl_crystal_colour colorless
_exptl_crystal_density_diffrn 1.813
_exptl_crystal_density_method 'not measured'
_exptl_crystal_description chip
_exptl_crystal_F_000 1504.00
_exptl_crystal_size_max 0.020
_exptl_crystal_size_mid 0.020
_exptl_crystal_size_min 0.020
_refine_diff_density_max 3.26
_refine_diff_density_min -0.91
_refine_ls_extinction_method none
_refine_ls_goodness_of_fit_ref 0.987
_refine_ls_hydrogen_treatment constr
_refine_ls_number_parameters 573
_refine_ls_number_reflns 10556
_refine_ls_number_restraints 0
_refine_ls_R_factor_gt 0.0699
_refine_ls_shift/su_max 0.000
_refine_ls_structure_factor_coef Fsqd
_refine_ls_weighting_details 'w = 1/[\s^2^(Fo^2^)+(0.0879P)^2^+0.0000P] where P=(Fo^2^+2Fc^2^)/3'
_refine_ls_weighting_scheme calc
_refine_ls_wR_factor_ref 0.1874
_reflns_number_gt 5855
_reflns_number_total 10556
_reflns_threshold_expression F^2^>2.0\s(F^2^)
_cod_data_source_file ic503056z_si_001.cif
_cod_data_source_block 9
_cod_depositor_comments 'Adding full bibliography for 4342430--4342441.cif.'
_cod_database_code 4342441

loop_
_symmetry_equiv_pos_site_id
_symmetry_equiv_pos_as_xyz
1 +X,+Y,+Z
2 -X,-Y,-Z

loop_
_atom_site_label
_atom_site_type_symbol
_atom_site_fract_x
_atom_site_fract_y
_atom_site_fract_z
_atom_site_U_iso_or_equiv
_atom_site_adp_type
_atom_site_occupancy
_atom_site_site_symmetry_multiplicity
_atom_site_site_symmetry_order
_atom_site_calc_flag
_atom_site_refinement_flags
Au9 Au 0.41741(5) 0.19232(4) 0.59978(4) 0.0459(2) Uani 1 2 0 d .
Au39 Au -0.08440(5) 0.37709(4) 0.16988(4) 0.0474(2) Uani 1 2 0 d .
Te1 Te 0.16185(9) 0.18679(7) 0.71994(7) 0.0461(3) Uani 1 2 0 d .
Te31 Te 0.14292(9) 0.25580(7) 0.18455(7) 0.0470(3) Uani 1 2 0 d .
Br1 Br 0.53361(16) 0.22536(14) 0.69106(12) 0.0683(5) Uani 1 2 0 d .
Br31 Br -0.23052(16) 0.28759(12) 0.16080(13) 0.0634(5) Uani 1 2 0 d .
P9 P 0.3224(3) 0.1687(3) 0.5026(3) 0.0410(10) Uani 1 2 0 d .
P39 P 0.0286(4) 0.4767(3) 0.1858(3) 0.0462(10) Uani 1 2 0 d .
C1 C 0.1785(12) 0.0568(9) 0.6763(10) 0.040(4) Uani 1 2 0 d .
C2 C 0.1422(14) 0.0013(10) 0.7446(11) 0.051(4) Uani 1 2 0 d .
C3 C 0.1324(14) -0.0855(11) 0.7321(11) 0.054(4) Uani 1 2 0 d .
C4 C 0.1494(14) -0.1147(11) 0.6525(11) 0.049(4) Uani 1 2 0 d .
C5 C 0.1806(13) -0.0570(11) 0.5841(10) 0.051(4) Uani 1 2 0 d .
C6 C 0.1968(15) -0.0986(11) 0.5073(10) 0.053(4) Uani 1 2 0 d .
C7 C 0.2301(16) -0.0544(13) 0.4334(12) 0.065(5) Uani 1 2 0 d .
C8 C 0.2605(14) 0.0282(12) 0.4385(12) 0.059(5) Uani 1 2 0 d .
C9 C 0.2521(13) 0.0713(10) 0.5147(10) 0.044(4) Uani 1 2 0 d .
C10 C 0.2044(13) 0.0285(9) 0.5933(9) 0.038(4) Uani 1 2 0 d .
C11 C 0.1428(16) -0.2040(11) 0.6201(10) 0.057(5) Uani 1 2 0 d .
C12 C 0.1705(18) -0.1903(12) 0.5214(12) 0.070(5) Uani 1 2 0 d .
C13 C -0.0127(14) 0.1850(10) 0.8031(9) 0.045(4) Uani 1 2 0 d .
C14 C -0.0293(13) 0.1761(11) 0.8879(11) 0.051(4) Uani 1 2 0 d .
C15 C -0.1447(17) 0.1771(12) 0.9425(11) 0.068(6) Uani 1 2 0 d .
C16 C -0.2416(15) 0.1839(11) 0.9106(11) 0.052(4) Uani 1 2 0 d .
C17 C -0.2236(15) 0.1982(11) 0.8271(11) 0.053(4) Uani 1 2 0 d .
C18 C -0.1131(14) 0.1954(9) 0.7701(10) 0.042(4) Uani 1 2 0 d .
C19 C 0.0741(15) 0.1644(13) 0.9311(11) 0.066(5) Uani 1 2 0 d .
C20 C -0.3621(17) 0.1817(16) 0.9682(13) 0.092(7) Uani 1 2 0 d .
C21 C -0.0991(15) 0.2047(11) 0.6768(11) 0.053(4) Uani 1 2 0 d .
C22 C 0.4363(12) 0.1599(10) 0.4004(10) 0.046(4) Uani 1 2 0 d .
C23 C 0.4991(17) 0.2397(14) 0.3841(12) 0.079(6) Uani 1 2 0 d .
C24 C 0.5279(15) 0.0805(12) 0.4001(11) 0.063(5) Uani 1 2 0 d .
C25 C 0.2013(13) 0.2528(10) 0.4942(10) 0.048(4) Uani 1 2 0 d .
C26 C 0.230(2) 0.3437(11) 0.5077(13) 0.078(6) Uani 1 2 0 d .
C27 C 0.1702(16) 0.2496(14) 0.4125(10) 0.070(6) Uani 1 2 0 d .
C31 C 0.2262(12) 0.3135(9) 0.0689(11) 0.041(4) Uani 1 2 0 d .
C32 C 0.2868(13) 0.2593(10) 0.0057(9) 0.044(4) Uani 1 2 0 d .
C33 C 0.3662(14) 0.2836(11) -0.0714(11) 0.051(4) Uani 1 2 0 d .
C34 C 0.3896(14) 0.3641(11) -0.0797(10) 0.049(4) Uani 1 2 0 d .
C35 C 0.3276(14) 0.4264(11) -0.0160(11) 0.051(4) Uani 1 2 0 d .
C36 C 0.3616(14) 0.5070(11) -0.0398(11) 0.049(4) Uani 1 2 0 d .
C37 C 0.3062(17) 0.5728(12) 0.0171(12) 0.061(5) Uani 1 2 0 d .
C38 C 0.2135(15) 0.5563(11) 0.0872(11) 0.053(4) Uani 1 2 0 d .
C39 C 0.1733(14) 0.4768(10) 0.1085(10) 0.048(4) Uani 1 2 0 d .
C40 C 0.2373(14) 0.4041(9) 0.0574(10) 0.042(4) Uani 1 2 0 d .
C41 C 0.4759(16) 0.4095(13) -0.1481(12) 0.070(6) Uani 1 2 0 d .
C42 C 0.4514(16) 0.5039(11) -0.1194(11) 0.055(4) Uani 1 2 0 d .
C43 C 0.2960(12) 0.1658(10) 0.1868(10) 0.044(4) Uani 1 2 0 d .
C44 C 0.2830(14) 0.0789(11) 0.1904(12) 0.058(5) Uani 1 2 0 d .
C45 C 0.3832(16) 0.0207(11) 0.1883(13) 0.068(5) Uani 1 2 0 d .
C46 C 0.4953(15) 0.0461(12) 0.1800(11) 0.057(5) Uani 1 2 0 d .
C47 C 0.5015(14) 0.1324(12) 0.1792(9) 0.050(4) Uani 1 2 0 d .
C48 C 0.4056(14) 0.1935(10) 0.1797(9) 0.040(4) Uani 1 2 0 d .
C49 C 0.1687(15) 0.0460(13) 0.1999(16) 0.087(7) Uani 1 2 0 d .
C50 C 0.6041(16) -0.0205(12) 0.1729(14) 0.076(6) Uani 1 2 0 d .
C51 C 0.4249(14) 0.2868(10) 0.1765(12) 0.055(5) Uani 1 2 0 d .
C52 C -0.0585(15) 0.5816(11) 0.1736(11) 0.054(4) Uani 1 2 0 d .
C53 C -0.1817(16) 0.5864(11) 0.2332(12) 0.067(5) Uani 1 2 0 d .
C54 C -0.0625(17) 0.5914(11) 0.0817(12) 0.067(5) Uani 1 2 0 d .
C55 C 0.0547(19) 0.4747(11) 0.2914(11) 0.066(5) Uani 1 2 0 d .
C56 C -0.0428(16) 0.4397(13) 0.3587(10) 0.070(6) Uani 1 2 0 d .
C57 C 0.088(2) 0.5614(14) 0.3134(14) 0.097(7) Uani 1 2 0 d .
H2 H 0.12357 0.02273 0.80059 0.0609 Uiso 1 2 0 calc R
H3 H 0.11421 -0.12331 0.7791 0.0646 Uiso 1 2 0 calc R
H7 H 0.2326 -0.07853 0.38072 0.0779 Uiso 1 2 0 calc R
H8 H 0.28896 0.05772 0.38684 0.0702 Uiso 1 2 0 calc R
H11A H 0.06285 -0.22177 0.64393 0.0689 Uiso 1 2 0 calc R
H11B H 0.20257 -0.24777 0.63458 0.0689 Uiso 1 2 0 calc R
H12A H 0.23988 -0.23067 0.4913 0.0843 Uiso 1 2 0 calc R
H12B H 0.10137 -0.19911 0.50128 0.0843 Uiso 1 2 0 calc R
H15 H -0.15574 0.17303 1.00189 0.0814 Uiso 1 2 0 calc R
H17 H -0.29124 0.21102 0.80618 0.0641 Uiso 1 2 0 calc R
H19A H 0.13629 0.19885 0.90101 0.0791 Uiso 1 2 0 calc R
H19B H 0.10726 0.10362 0.92925 0.0791 Uiso 1 2 0 calc R
H19C H 0.04361 0.18333 0.99011 0.0791 Uiso 1 2 0 calc R
H20A H -0.381 0.12245 0.97371 0.1102 Uiso 1 2 0 calc R
H20B H -0.42005 0.21793 0.94521 0.1102 Uiso 1 2 0 calc R
H20C H -0.36491 0.20335 1.02398 0.1102 Uiso 1 2 0 calc R
H21A H -0.06378 0.25722 0.65626 0.0640 Uiso 1 2 0 calc R
H21B H -0.17715 0.20802 0.66605 0.0640 Uiso 1 2 0 calc R
H21C H -0.0474 0.15482 0.64719 0.0640 Uiso 1 2 0 calc R
H22 H 0.39757 0.15387 0.35438 0.0547 Uiso 1 2 0 calc R
H23A H 0.55911 0.23451 0.32927 0.0946 Uiso 1 2 0 calc R
H23B H 0.53756 0.24573 0.42892 0.0946 Uiso 1 2 0 calc R
H23C H 0.44107 0.29038 0.38376 0.0946 Uiso 1 2 0 calc R
H24A H 0.55928 0.08272 0.44917 0.0759 Uiso 1 2 0 calc R
H24B H 0.59313 0.08006 0.34804 0.0759 Uiso 1 2 0 calc R
H24C H 0.48983 0.0283 0.40293 0.0759 Uiso 1 2 0 calc R
H25 H 0.12926 0.24237 0.54059 0.0579 Uiso 1 2 0 calc R
H26A H 0.1577 0.38489 0.51608 0.0931 Uiso 1 2 0 calc R
H26B H 0.29047 0.36037 0.45794 0.0931 Uiso 1 2 0 calc R
H26C H 0.25965 0.34346 0.55777 0.0931 Uiso 1 2 0 calc R
H27A H 0.23345 0.26973 0.36663 0.0840 Uiso 1 2 0 calc R
H27B H 0.09536 0.28655 0.41609 0.0840 Uiso 1 2 0 calc R
H27C H 0.16139 0.19028 0.40115 0.0840 Uiso 1 2 0 calc R
H32 H 0.27596 0.20028 0.01302 0.0522 Uiso 1 2 0 calc R
H33 H 0.40121 0.24313 -0.11565 0.0606 Uiso 1 2 0 calc R
H37 H 0.33103 0.62837 0.00846 0.0735 Uiso 1 2 0 calc R
H38 H 0.1746 0.60329 0.12337 0.0634 Uiso 1 2 0 calc R
H41A H 0.46088 0.404 -0.20386 0.0835 Uiso 1 2 0 calc R
H41B H 0.559 0.38543 -0.15201 0.0835 Uiso 1 2 0 calc R
H42A H 0.52448 0.52357 -0.1126 0.0663 Uiso 1 2 0 calc R
H42B H 0.42306 0.54124 -0.16146 0.0663 Uiso 1 2 0 calc R
H45 H 0.37538 -0.03892 0.19272 0.0817 Uiso 1 2 0 calc R
H47 H 0.57494 0.15135 0.17828 0.0596 Uiso 1 2 0 calc R
H49A H 0.11087 0.06984 0.25139 0.1041 Uiso 1 2 0 calc R
H49B H 0.17993 -0.01686 0.20387 0.1041 Uiso 1 2 0 calc R
H49C H 0.13942 0.06319 0.15071 0.1041 Uiso 1 2 0 calc R
H50A H 0.6763 0.00675 0.14963 0.0913 Uiso 1 2 0 calc R
H50B H 0.60243 -0.06711 0.13538 0.0913 Uiso 1 2 0 calc R
H50C H 0.60341 -0.04393 0.22908 0.0913 Uiso 1 2 0 calc R
H51A H 0.43209 0.30908 0.11909 0.0663 Uiso 1 2 0 calc R
H51B H 0.49778 0.29215 0.19227 0.0663 Uiso 1 2 0 calc R
H51C H 0.35726 0.31986 0.21621 0.0663 Uiso 1 2 0 calc R
H52 H -0.01797 0.62883 0.18747 0.0653 Uiso 1 2 0 calc R
H53A H -0.22939 0.63937 0.22231 0.0799 Uiso 1 2 0 calc R
H53B H -0.17688 0.5865 0.29171 0.0799 Uiso 1 2 0 calc R
H53C H -0.21888 0.53662 0.2243 0.0799 Uiso 1 2 0 calc R
H54A H -0.0962 0.54266 0.06606 0.0802 Uiso 1 2 0 calc R
H54B H 0.01812 0.59268 0.04482 0.0802 Uiso 1 2 0 calc R
H54C H -0.11204 0.64503 0.07522 0.0802 Uiso 1 2 0 calc R
H55 H 0.12709 0.43228 0.28696 0.0797 Uiso 1 2 0 calc R
H56A H -0.01984 0.43287 0.41168 0.0835 Uiso 1 2 0 calc R
H56B H -0.05564 0.38377 0.34075 0.0835 Uiso 1 2 0 calc R
H56C H -0.11615 0.4797 0.36746 0.0835 Uiso 1 2 0 calc R
H57A H 0.01895 0.60555 0.32107 0.1163 Uiso 1 2 0 calc R
H57B H 0.15345 0.57841 0.26725 0.1163 Uiso 1 2 0 calc R
H57C H 0.11244 0.55514 0.36576 0.1163 Uiso 1 2 0 calc R

loop_
_atom_site_aniso_label
_atom_site_aniso_U_11
_atom_site_aniso_U_22
_atom_site_aniso_U_33
_atom_site_aniso_U_12
_atom_site_aniso_U_13
_atom_site_aniso_U_23
Au9 0.0389(4) 0.0526(4) 0.0452(4) -0.0060(3) -0.0104(3) 0.0021(3)
Au39 0.0422(4) 0.0434(4) 0.0556(4) 0.0033(3) -0.0157(3) 0.0017(3)
Te1 0.0395(6) 0.0463(6) 0.0481(6) -0.0021(5) -0.0057(5) -0.0035(5)
Te31 0.0379(6) 0.0421(6) 0.0573(7) 0.0037(5) -0.0122(5) 0.0097(5)
Br1 0.0543(11) 0.0969(15) 0.0590(12) -0.0144(10) -0.0208(9) -0.0093(11)
Br31 0.0528(11) 0.0590(12) 0.0830(13) -0.0095(9) -0.0266(10) 0.0114(10)
P9 0.036(2) 0.045(2) 0.039(2) -0.0002(18) -0.0094(19) 0.0026(19)
P39 0.050(3) 0.039(2) 0.050(3) 0.0057(19) -0.020(2) 0.001(2)
C1 0.021(8) 0.037(9) 0.055(10) -0.006(6) 0.003(7) -0.003(8)
C2 0.049(10) 0.036(10) 0.064(11) 0.002(7) -0.013(9) 0.002(8)
C3 0.041(10) 0.060(12) 0.050(11) 0.004(8) -0.001(8) 0.010(9)
C4 0.042(10) 0.050(11) 0.051(11) -0.008(8) -0.005(8) -0.006(9)
C5 0.034(9) 0.071(12) 0.038(10) 0.003(8) 0.007(7) -0.021(9)
C6 0.053(11) 0.057(11) 0.042(10) -0.012(8) 0.002(8) -0.001(9)
C7 0.069(13) 0.072(14) 0.060(12) -0.023(10) -0.019(10) -0.012(10)
C8 0.041(10) 0.070(13) 0.060(12) -0.007(9) -0.006(9) 0.001(10)
C9 0.035(9) 0.056(10) 0.043(10) -0.006(7) -0.014(8) 0.004(8)
C10 0.038(9) 0.032(9) 0.042(9) 0.005(7) -0.009(7) -0.003(7)
C11 0.053(11) 0.058(11) 0.054(11) -0.006(8) -0.001(9) -0.002(9)
C12 0.080(14) 0.060(12) 0.075(14) -0.030(10) -0.018(11) -0.002(10)
C13 0.057(11) 0.043(10) 0.028(9) 0.003(8) -0.003(8) -0.009(7)
C14 0.026(9) 0.062(11) 0.057(11) 0.001(7) -0.002(8) -0.012(9)
C15 0.073(14) 0.083(14) 0.032(9) 0.020(11) -0.002(10) -0.011(9)
C16 0.045(11) 0.052(11) 0.051(11) -0.007(8) -0.001(9) 0.001(9)
C17 0.042(10) 0.058(11) 0.060(12) -0.007(8) -0.015(9) 0.021(9)
C18 0.056(11) 0.027(8) 0.042(9) -0.006(7) -0.011(9) -0.002(7)
C19 0.057(12) 0.094(15) 0.041(10) 0.013(10) -0.015(9) 0.003(10)
C20 0.054(13) 0.13(2) 0.070(14) -0.001(12) 0.004(11) 0.024(14)
C21 0.059(11) 0.042(10) 0.072(12) -0.010(8) -0.040(10) 0.016(9)
C22 0.022(8) 0.066(11) 0.040(9) -0.005(7) 0.005(7) 0.005(8)
C23 0.060(13) 0.110(17) 0.059(12) -0.017(12) -0.003(10) 0.019(12)
C24 0.054(11) 0.081(14) 0.049(11) 0.002(10) -0.012(9) 0.013(10)
C25 0.033(9) 0.053(11) 0.050(10) 0.021(7) -0.010(8) 0.007(8)
C26 0.112(17) 0.043(11) 0.088(15) 0.013(11) -0.056(13) 0.001(10)
C27 0.053(11) 0.107(16) 0.045(11) 0.013(10) -0.020(9) 0.018(10)
C31 0.031(8) 0.029(8) 0.070(11) -0.004(7) -0.027(8) 0.012(8)
C32 0.045(10) 0.045(10) 0.039(9) 0.014(8) -0.017(8) -0.002(8)
C33 0.042(10) 0.049(11) 0.056(11) 0.010(8) -0.012(8) -0.003(9)
C34 0.052(11) 0.047(11) 0.048(10) -0.005(8) -0.019(9) 0.007(9)
C35 0.050(11) 0.060(12) 0.052(11) -0.009(9) -0.030(9) 0.015(9)
C36 0.048(10) 0.049(11) 0.060(11) -0.009(8) -0.034(9) 0.011(9)
C37 0.069(13) 0.053(12) 0.067(13) -0.015(10) -0.026(11) 0.020(10)
C38 0.062(12) 0.047(11) 0.058(11) -0.005(9) -0.033(10) 0.000(9)
C39 0.062(11) 0.043(10) 0.050(10) -0.007(8) -0.036(9) 0.003(8)
C40 0.048(10) 0.034(9) 0.057(10) -0.002(7) -0.036(9) 0.001(8)
C41 0.047(11) 0.102(17) 0.061(12) -0.008(10) -0.019(9) 0.011(11)
C42 0.060(12) 0.045(11) 0.065(12) -0.007(8) -0.025(10) 0.007(9)
C43 0.025(9) 0.051(10) 0.048(9) 0.008(7) -0.003(7) 0.019(8)
C44 0.037(10) 0.056(12) 0.077(13) -0.012(8) -0.011(9) 0.022(10)
C45 0.060(13) 0.037(10) 0.106(16) 0.003(9) -0.026(11) 0.010(10)
C46 0.050(11) 0.059(12) 0.066(12) -0.005(9) -0.025(9) 0.021(10)
C47 0.039(10) 0.070(13) 0.033(9) -0.005(8) -0.003(7) 0.026(8)
C48 0.051(10) 0.037(9) 0.030(8) 0.005(7) -0.012(7) 0.005(7)
C49 0.041(11) 0.068(14) 0.14(2) -0.001(10) -0.015(12) 0.009(13)
C50 0.049(11) 0.056(12) 0.123(18) 0.022(9) -0.033(12) -0.008(12)
C51 0.041(10) 0.038(10) 0.091(14) 0.004(7) -0.029(9) -0.001(9)
C52 0.056(11) 0.049(10) 0.058(11) 0.009(8) -0.023(9) -0.007(9)
C53 0.065(13) 0.041(10) 0.088(14) 0.015(9) -0.021(11) -0.001(10)
C54 0.077(13) 0.042(10) 0.094(15) 0.011(9) -0.053(12) 0.008(10)
C55 0.106(16) 0.042(11) 0.050(11) 0.013(10) -0.028(11) -0.008(9)
C56 0.070(13) 0.086(14) 0.036(10) 0.013(10) 0.001(9) 0.014(9)
C57 0.16(2) 0.075(15) 0.072(14) -0.017(15) -0.059(15) 0.001(12)

loop_
_atom_type_symbol
_atom_type_description
_atom_type_scat_dispersion_real
_atom_type_scat_dispersion_imag
_atom_type_scat_source
C C 0.0033 0.0016
;
International Tables for Crystallography
(1992, Vol. C, Tables 4.2.6.8 and 6.1.1.4)
;
H H 0.0000 0.0000
;
International Tables for Crystallography
(1992, Vol. C, Table 6.1.1.4)
;
Au Au -2.0133 8.8022
;
International Tables for Crystallography
(1992, Vol. C, Tables 4.2.6.8 and 6.1.1.4)
;
P P 0.1023 0.0942
;
International Tables for Crystallography
(1992, Vol. C, Tables 4.2.6.8 and 6.1.1.4)
;
Te Te -0.5308 1.6751
;
International Tables for Crystallography
(1992, Vol. C, Tables 4.2.6.8 and 6.1.1.4)
;
Br Br -0.2901 2.4595
;
International Tables for Crystallography
(1992, Vol. C, Tables 4.2.6.8 and 6.1.1.4)
;

loop_
_geom_angle_atom_site_label_1
_geom_angle_atom_site_label_2
_geom_angle_atom_site_label_3
_geom_angle
_geom_angle_publ_flag
Br1 Au9 P9 173.64(11) yes
Br31 Au39 P39 171.15(11) yes
C1 Te1 C13 94.9(5) yes
C31 Te31 C43 94.7(5) yes
Au9 P9 C9 116.8(6) yes
Au9 P9 C22 106.0(6) yes
Au9 P9 C25 115.7(6) yes
C9 P9 C22 106.5(7) yes
C9 P9 C25 102.8(7) yes
C22 P9 C25 108.7(7) yes
Au39 P39 C39 117.3(6) yes
Au39 P39 C52 104.9(6) yes
Au39 P39 C55 113.3(6) yes
C39 P39 C52 106.1(7) yes
C39 P39 C55 106.8(9) yes
C52 P39 C55 107.9(8) yes
Te1 C1 C2 110.6(11) yes
Te1 C1 C10 127.8(11) yes
C2 C1 C10 121.0(14) yes
C1 C2 C3 121.6(16) yes
C2 C3 C4 119.5(16) yes
C3 C4 C5 118.4(16) yes
C3 C4 C11 131.0(15) yes
C5 C4 C11 110.6(15) yes
C4 C5 C6 110.4(16) yes
C4 C5 C10 123.7(15) yes
C6 C5 C10 125.6(15) yes
C5 C6 C7 119.5(17) yes
C5 C6 C12 111.1(15) yes
C7 C6 C12 129.4(17) yes
C6 C7 C8 117.1(18) yes
C7 C8 C9 125.2(16) yes
P9 C9 C8 115.7(11) yes
P9 C9 C10 125.9(13) yes
C8 C9 C10 117.8(15) yes
C1 C10 C5 115.2(13) yes
C1 C10 C9 130.4(14) yes
C5 C10 C9 114.4(14) yes
C4 C11 C12 102.9(14) yes
C6 C12 C11 104.8(15) yes
Te1 C13 C14 120.5(13) yes
Te1 C13 C18 120.1(10) yes
C14 C13 C18 119.4(13) yes
C13 C14 C15 120.2(17) yes
C13 C14 C19 123.8(13) yes
C15 C14 C19 116.0(15) yes
C14 C15 C16 120.6(16) yes
C15 C16 C17 117.8(15) yes
C15 C16 C20 120.2(17) yes
C17 C16 C20 121.8(18) yes
C16 C17 C18 124.0(18) yes
C13 C18 C17 117.5(15) yes
C13 C18 C21 121.3(13) yes
C17 C18 C21 121.2(17) yes
P9 C22 C23 110.2(11) yes
P9 C22 C24 110.1(11) yes
C23 C22 C24 109.2(14) yes
P9 C25 C26 111.8(13) yes
P9 C25 C27 112.9(11) yes
C26 C25 C27 109.9(15) yes
Te31 C31 C32 116.1(11) yes
Te31 C31 C40 124.9(11) yes
C32 C31 C40 118.4(13) yes
C31 C32 C33 125.0(15) yes
C32 C33 C34 118.1(15) yes
C33 C34 C35 120.3(14) yes
C33 C34 C41 132.2(15) yes
C35 C34 C41 107.5(15) yes
C34 C35 C36 110.4(14) yes
C34 C35 C40 121.4(15) yes
C36 C35 C40 128.0(15) yes
C35 C36 C37 115.4(15) yes
C35 C36 C42 111.5(14) yes
C37 C36 C42 133.1(16) yes
C36 C37 C38 119.2(17) yes
C37 C38 C39 125.5(15) yes
P39 C39 C38 116.9(11) yes
P39 C39 C40 124.6(12) yes
C38 C39 C40 117.5(13) yes
C31 C40 C35 115.8(13) yes
C31 C40 C39 130.4(13) yes
C35 C40 C39 113.8(14) yes
C34 C41 C42 104.2(13) yes
C36 C42 C41 106.2(14) yes
Te31 C43 C44 117.4(12) yes
Te31 C43 C48 121.1(11) yes
C44 C43 C48 121.4(14) yes
C43 C44 C45 117.4(16) yes
C43 C44 C49 123.7(15) yes
C45 C44 C49 118.9(16) yes
C44 C45 C46 122.8(17) yes
C45 C46 C47 116.8(15) yes
C45 C46 C50 120.9(16) yes
C47 C46 C50 122.3(17) yes
C46 C47 C48 122.9(17) yes
C43 C48 C47 118.4(15) yes
C43 C48 C51 123.8(14) yes
C47 C48 C51 117.7(15) yes
P39 C52 C53 110.1(12) yes
P39 C52 C54 108.8(11) yes
C53 C52 C54 111.3(16) yes
P39 C55 C56 112.7(16) yes
P39 C55 C57 112.1(13) yes
C56 C55 C57 114.9(15) yes

loop_
_geom_bond_atom_site_label_1
_geom_bond_atom_site_label_2
_geom_bond_distance
_geom_bond_publ_flag
Au9 Br1 2.408(2) yes
Au9 P9 2.259(5) yes
Au39 Br31 2.403(2) yes
Au39 P39 2.251(5) yes
Te1 C1 2.153(15) yes
Te1 C13 2.139(15) yes
Te31 C31 2.116(15) yes
Te31 C43 2.151(15) yes
P9 C9 1.813(17) yes
P9 C22 1.836(14) yes
P9 C25 1.845(16) yes
P39 C39 1.827(15) yes
P39 C52 1.857(17) yes
P39 C55 1.84(2) yes
C1 C2 1.40(2) yes
C1 C10 1.39(2) yes
C2 C3 1.41(2) yes
C3 C4 1.36(3) yes
C4 C5 1.41(2) yes
C4 C11 1.54(3) yes
C5 C6 1.40(2) yes
C5 C10 1.43(2) yes
C6 C7 1.36(2) yes
C6 C12 1.51(3) yes
C7 C8 1.40(3) yes
C8 C9 1.42(3) yes
C9 C10 1.44(2) yes
C11 C12 1.58(3) yes
C13 C14 1.36(2) yes
C13 C18 1.42(3) yes
C14 C15 1.41(2) yes
C14 C19 1.56(3) yes
C15 C16 1.38(3) yes
C16 C17 1.34(2) yes
C16 C20 1.48(2) yes
C17 C18 1.38(2) yes
C18 C21 1.50(2) yes
C22 C23 1.52(3) yes
C22 C24 1.54(2) yes
C25 C26 1.55(3) yes
C25 C27 1.49(3) yes
C31 C32 1.35(2) yes
C31 C40 1.45(2) yes
C32 C33 1.43(2) yes
C33 C34 1.32(2) yes
C34 C35 1.43(2) yes
C34 C41 1.52(2) yes
C35 C36 1.39(2) yes
C35 C40 1.44(2) yes
C36 C37 1.39(2) yes
C36 C42 1.44(2) yes
C37 C38 1.40(2) yes
C38 C39 1.39(2) yes
C39 C40 1.44(2) yes
C41 C42 1.54(3) yes
C43 C44 1.39(2) yes
C43 C48 1.39(2) yes
C44 C45 1.39(2) yes
C44 C49 1.47(3) yes
C45 C46 1.40(3) yes
C46 C47 1.37(3) yes
C46 C50 1.53(2) yes
C47 C48 1.38(2) yes
C48 C51 1.51(2) yes
C52 C53 1.51(2) yes
C52 C54 1.53(3) yes
C55 C56 1.51(2) yes
C55 C57 1.55(3) yes
